data_4338053
loop_
_publ_author_name
'Bittner, Michael M.'
'Lindeman, Sergey V.'
'Popescu, Codrina V.'
'Fiedler, Adam T.'

_publ_section_title
;
 Dioxygen Reactivity of Biomimetic Fe(II) Complexes with Noninnocent
 Catecholate, o-Aminophenolate, and o-Phenylenediamine Ligands.
;
_journal_issue 8
_journal_name_full 'Inorganic chemistry'
_journal_page_first 4047
_journal_page_last 4061
_journal_paper_doi 10.1021/ic403126p
_journal_volume 53
_journal_year 2014
_chemical_formula_moiety 'C58 H55 Fe N8 P, 0.8(C2 H4 Cl2), C F3 O3 S, C24 H20 B, 0.84(C5 H12)'
_chemical_formula_sum 'C88.82 H88.32 B Cl1.6 F3 Fe N8 O3 P S'
_chemical_formula_weight 1559.11
_chemical_name_systematic
;
 ? 
;
_space_group_crystal_system monoclinic
_space_group_IT_number 14
_space_group_name_Hall '-P 2yn'
_space_group_name_H-M_alt 'P 1 21/n 1'
_symmetry_space_group_name_Hall '-P 2yn'
_symmetry_space_group_name_H-M 'P 1 21/n 1'
_atom_sites_solution_hydrogens geom
_atom_sites_solution_primary iterative
_atom_sites_solution_secondary difmap
_audit_creation_date 2014-02-06
_audit_creation_method
;
  Olex2 1.2
  (compiled Apr 23 2013 17:54:37, GUI svn.r4466)
;
_cell_angle_alpha 90.00
_cell_angle_beta 92.0089(17)
_cell_angle_gamma 90.00
_cell_formula_units_Z 4
_cell_length_a 19.6939(4)
_cell_length_b 18.3202(4)
_cell_length_c 22.2057(4)
_cell_measurement_reflns_used 21765
_cell_measurement_temperature 100.00(10)
_cell_measurement_theta_max 28.0050
_cell_measurement_theta_min 3.4590
_cell_volume 8006.8(3)
_computing_cell_refinement
;
CrysAlisPro, Agilent Technologies,
Version 1.171.36.28 (release 01-02-2013 CrysAlis171 .NET)
(compiled Feb  1 2013,16:14:44)
;
_computing_data_collection
;
CrysAlisPro, Agilent Technologies,
Version 1.171.36.28 (release 01-02-2013 CrysAlis171 .NET)
(compiled Feb  1 2013,16:14:44)
;
_computing_data_reduction
;
CrysAlisPro, Agilent Technologies,
Version 1.171.36.28 (release 01-02-2013 CrysAlis171 .NET)
(compiled Feb  1 2013,16:14:44)
;
_computing_molecular_graphics
;
O. V. Dolomanov, L. J. Bourhis, R. J. Gildea, J. A. K. Howard and H. Puschmann,
OLEX2: a complete structure solution, refinement and analysis program.
J. Appl. Cryst. (2009). 42, 339-341.
;
_computing_publication_material
;
O. V. Dolomanov, L. J. Bourhis, R. J. Gildea, J. A. K. Howard and H. Puschmann,
OLEX2: a complete structure solution, refinement and analysis program.
J. Appl. Cryst. (2009). 42, 339-341.
;
_computing_structure_refinement
;
XL, G.M. Sheldrick, Acta Cryst.
(2008). A64, 112-122
;
_computing_structure_solution
;
olex2.solve (L.J. Bourhis, O.V. Dolomanov, R.J. Gildea, J.A.K. Howard,
H. Puschmann, in preparation, 2011)
;
_diffrn_ambient_temperature 100.00(10)
_diffrn_detector_area_resol_mean 16.1500
_diffrn_measured_fraction_theta_full 0.9978
_diffrn_measured_fraction_theta_max 0.8929
_diffrn_measurement_details
;
  1 omega   10.00   36.00   1.0000   50.0000
omega____ theta____ kappa____ phi______ frames
    -       18.0909  -57.0000  -60.0000 26

  2 omega  -53.00   15.00   1.0000   50.0000
omega____ theta____ kappa____ phi______ frames
    -       18.0909  -37.0000   30.0000 68

  3 omega   45.00   72.00   1.0000   50.0000
omega____ theta____ kappa____ phi______ frames
    -       18.0909  178.0000   60.0000 27

  4 omega   -7.00   87.00   1.0000   50.0000
omega____ theta____ kappa____ phi______ frames
    -       18.0909   37.0000 -180.0000 94

  5 omega  -90.00  -65.00   1.0000   50.0000
omega____ theta____ kappa____ phi______ frames
    -      -18.4034  148.0000   13.6885 25

  6 omega  -86.00  -61.00   1.0000   50.0000
omega____ theta____ kappa____ phi______ frames
    -      -18.4034  142.0000 -108.8839 25

  7 omega   34.00   95.00   1.0000   50.0000
omega____ theta____ kappa____ phi______ frames
    -       18.0909 -178.0000  -90.0000 61

  8 omega  -12.00   54.00   1.0000   50.0000
omega____ theta____ kappa____ phi______ frames
    -       18.0909   77.0000  -90.0000 66

  9 omega   -8.00   91.00   1.0000   50.0000
omega____ theta____ kappa____ phi______ frames
    -       18.0909   37.0000   60.0000 99
;
_diffrn_measurement_device_type 'SuperNova, Dual, Cu at zero, Eos'
_diffrn_measurement_method '\w scans'
_diffrn_orient_matrix_UB_11 0.0345156000
_diffrn_orient_matrix_UB_12 -0.0106664000
_diffrn_orient_matrix_UB_13 -0.0015002000
_diffrn_orient_matrix_UB_21 -0.0101183000
_diffrn_orient_matrix_UB_22 -0.0370968000
_diffrn_orient_matrix_UB_23 -0.0023790000
_diffrn_orient_matrix_UB_31 -0.0021355000
_diffrn_orient_matrix_UB_32 0.0032652000
_diffrn_orient_matrix_UB_33 -0.0318267000
_diffrn_radiation_monochromator mirror
_diffrn_radiation_type 'Mo K\a'
_diffrn_radiation_wavelength 0.7107
_diffrn_reflns_av_R_equivalents 0.0418
_diffrn_reflns_av_unetI/netI 0.0428
_diffrn_reflns_limit_h_max 26
_diffrn_reflns_limit_h_min -26
_diffrn_reflns_limit_k_max 25
_diffrn_reflns_limit_k_min -24
_diffrn_reflns_limit_l_max 30
_diffrn_reflns_limit_l_min -28
_diffrn_reflns_number 77363
_diffrn_reflns_theta_full 27.00
_diffrn_reflns_theta_max 29.13
_diffrn_reflns_theta_min 2.88
_diffrn_source 'SuperNova (Mo) X-ray Source'
_exptl_absorpt_coefficient_mu 0.350
_exptl_absorpt_correction_T_max 0.976
_exptl_absorpt_correction_T_min 0.917
_exptl_absorpt_correction_type gaussian
_exptl_absorpt_process_details
;
CrysAlisPro, Agilent Technologies,
Version 1.171.36.28 (release 01-02-2013 CrysAlis171 .NET)
(compiled Feb  1 2013,16:14:44)
Numerical absorption correction based on gaussian integration over
            a multifaceted crystal model
;
_exptl_crystal_colour colourless
_exptl_crystal_colour_primary colourless
_exptl_crystal_density_diffrn 1.293
_exptl_crystal_density_method 'not measured'
_exptl_crystal_description plate
_exptl_crystal_F_000 3270
_exptl_crystal_size_max 0.4544
_exptl_crystal_size_mid 0.3418
_exptl_crystal_size_min 0.0746
_refine_diff_density_max 1.273
_refine_diff_density_min -0.803
_refine_diff_density_rms 0.076
_refine_ls_extinction_method none
_refine_ls_goodness_of_fit_ref 1.051
_refine_ls_hydrogen_treatment mixed
_refine_ls_matrix_type full
_refine_ls_number_parameters 1058
_refine_ls_number_reflns 19234
_refine_ls_number_restraints 67
_refine_ls_restrained_S_all 1.052
_refine_ls_R_factor_all 0.1280
_refine_ls_R_factor_gt 0.0962
_refine_ls_shift/su_max 0.001
_refine_ls_shift/su_mean 0.000
_refine_ls_structure_factor_coef Fsqd
_refine_ls_weighting_details 'calc w=1/[\s^2^(Fo^2^)+(0.0696P)^2^+24.7018P] where P=(Fo^2^+2Fc^2^)/3'
_refine_ls_weighting_scheme calc
_refine_ls_wR_factor_gt 0.2182
_refine_ls_wR_factor_ref 0.2375
_reflns_number_gt 13891
_reflns_number_total 19234
_reflns_threshold_expression >2sigma(I)
_cod_data_source_file ic403126p_si_002.cif
_cod_data_source_block '[4](OTf)(BPh4)'
_cod_depositor_comments 'Adding full bibliography for 4338051--4338054.cif.'
_cod_original_formula_sum 'C88.82 H88.32 B Cl1.60 F3 Fe N8 O3 P S'
_cod_database_code 4338053
_chemical_oxdiff_formula 'Fe C86 H82 N8 B P C F3 S O3 C2 H4 Cl2'
_reflns_odcompleteness_completeness 99.78
_reflns_odcompleteness_iscentric 1
_reflns_odcompleteness_theta 26.32
_olex2_refinement_description
;
1. Shared sites
{Cl1, Cl1A}
2. Others
 Fixed Uiso: H7A(0.048) H7B(0.048) H8A(0.058) H8B(0.058) H4A(0.078) H4B(0.078)
 H4C(0.078) H6(0.074) H7(0.109) H8(0.136) H9(0.123) H10(0.084) H12(0.066)
 H13(0.089) H14(0.094) H15(0.102) H16(0.083) H20A(0.071) H20B(0.071)
 H20C(0.071) H22(0.042) H23(0.047) H24(0.052) H25(0.072) H26(0.069) H22A(0.078)
 H23A(0.091) H24A(0.068) H25A(0.057) H26A(0.048) H28(0.093) H29(0.136)
 H30(0.093) H31(0.11) H32(0.095) H36A(0.068) H36B(0.068) H36C(0.068) H38(0.049)
 H39(0.057) H40(0.048) H41(0.052) H42(0.046) H38A(0.049) H39A(0.06) H40A(0.06)
 H41A(0.064) H42A(0.057) H44(0.07) H45(0.101) H46(0.112) H47(0.1) H48(0.062)
 H51(0.046) H53(0.063) H54(0.054) H56A(0.116) H56B(0.116) H56C(0.116)
 H57A(0.087) H57B(0.087) H57C(0.087) H58A(0.127) H58B(0.127) H58C(0.127)
 H56D(0.369) H56E(0.369) H56F(0.369) H57D(0.215) H57E(0.215) H57F(0.215)
 H58D(0.32) H58E(0.32) H58F(0.32) H84A(0.078) H84B(0.078) H85A(0.083)
 H85B(0.083) H84C(0.103) H84D(0.103) H85C(0.067) H85D(0.067) H61(0.057)
 H62(0.056) H63(0.052) H64(0.054) H65(0.046) H67(0.077) H68(0.085) H69(0.063)
 H70(0.047) H71(0.042) H73(0.047) H74(0.053) H75(0.055) H76(0.058) H77(0.049)
 H79(0.049) H80(0.052) H81(0.049) H82(0.048) H83(0.044) H86A(0.196) H86B(0.196)
 H86C(0.196) H87A(0.143) H87B(0.143) H88A(0.151) H88B(0.151) H89A(0.11)
 H89B(0.11) H90A(0.519) H90B(0.519) H90C(0.519)
 Fixed X: H7A(0.3765) H7B(0.3904) H8A(0.4459) H8B(0.4195) H4A(0.1224)
 H4B(0.1555) H4C(0.1323) H6(0.203) H7(0.2001) H8(0.2701) H9(0.3399) H10(0.349)
 H12(0.4348) H13(0.5496) H14(0.5854) H15(0.5053) H16(0.3902) H20A(0.1317)
 H20B(0.1473) H20C(0.1183) H22(0.3145) H23(0.3128) H24(0.2704) H25(0.2244)
 H26(0.2289) H22A(0.2195) H23A(0.2122) H24A(0.2719) H25A(0.3117) H26A(0.3165)
 H28(0.3951) H29(0.5104) H30(0.5858) H31(0.5473) H32(0.4316) H36A(0.0562)
 H36B(0.0422) H36C(0.0616) H38(0.1633) H39(0.1005) H40(0.0218) H41(0.0135)
 H42(0.0773) H38A(0.0977) H39A(0.0331) H40A(0.0411) H41A(0.0982) H42A(0.1603)
 H44(0.2733) H45(0.3676) H46(0.4431) H47(0.4252) H48(0.3332) H51(0.5627)
 H53(0.6181) H54(0.5051) H56A(0.6487) H56B(0.7238) H56C(0.6594) H57A(0.6917)
 H57B(0.7412) H57C(0.6636) H58A(0.7187) H58B(0.7706) H58C(0.7145) H56D(0.7112)
 H56E(0.7557) H56F(0.6801) H57D(0.6659) H57E(0.7403) H57F(0.6761) H58D(0.6898)
 H58E(0.762) H58F(0.7243) H84A(0.5922) H84B(0.5256) H85A(0.5554) H85B(0.545)
 H84C(0.6558) H84D(0.7092) H85C(0.642) H85D(0.6745) H61(0.0616) H62(0.0805)
 H63(0.148) H64(0.197) H65(0.1777) H67(0.1398) H68(0.1125) H69(0.0281) H70(-
 0.0273) H71(0.0005) H73(0.1455) H74(0.243) H75(0.3176) H76(0.2921) H77(0.1954)
 H79(-0.02) H80(-0.1224) H81(-0.1383) H82(-0.0527) H83(0.047) H86A(0.4521)
 H86B(0.4129) H86C(0.378) H87A(0.4338) H87B(0.4297) H88A(0.5288) H88B(0.5232)
 H89A(0.5092) H89B(0.5377) H90A(0.632) H90B(0.6045) H90C(0.6027)
 Fixed Y: H7A(0.3419) H7B(0.2945) H8A(0.5082) H8B(0.5106) H4A(0.2482)
 H4B(0.2352) H4C(0.3154) H6(0.1187) H7(0.0077) H8(-0.0116) H9(0.0808)
 H10(0.1897) H12(0.3498) H13(0.3207) H14(0.2107) H15(0.1296) H16(0.1576)
 H20A(0.5236) H20B(0.6094) H20C(0.5728) H22(0.7333) H23(0.8415) H24(0.8447)
 H25(0.7412) H26(0.6292) H22A(0.7144) H23A(0.8172) H24A(0.8162) H25A(0.7086)
 H26A(0.605) H28(0.6822) H29(0.7032) H30(0.6163) H31(0.5017) H32(0.4787)
 H36A(0.4423) H36B(0.4166) H36C(0.3577) H38(0.5167) H39(0.5217) H40(0.4296)
 H41(0.3286) H42(0.3229) H38A(0.5233) H39A(0.5252) H40A(0.4273) H41A(0.3221)
 H42A(0.3187) H44(0.338) H45(0.3428) H46(0.44) H47(0.5317) H48(0.526)
 H51(0.5004) H53(0.298) H54(0.2622) H56A(0.5287) H56B(0.5023) H56C(0.4643)
 H57A(0.4333) H57B(0.4871) H57C(0.5094) H58A(0.3459) H58B(0.3853) H58C(0.3303)
 H56D(0.3218) H56E(0.3878) H56F(0.3747) H57D(0.5101) H57E(0.5108) H57F(0.5353)
 H58D(0.4333) H58E(0.4366) H58F(0.3599) H84A(0.8287) H84B(0.8047) H85A(0.6822)
 H85B(0.7226) H84C(0.6819) H84D(0.7432) H85C(0.77) H85D(0.6895) H61(0.5325)
 H62(0.5315) H63(0.4406) H64(0.3527) H65(0.3541) H67(0.5807) H68(0.6911)
 H69(0.6988) H70(0.5921) H71(0.4811) H73(0.2961) H74(0.2495) H75(0.3264)
 H76(0.4504) H77(0.4976) H79(0.4236) H80(0.3602) H81(0.2765) H82(0.2593)
 H83(0.3275) H86A(0.6505) H86B(0.576) H86C(0.6527) H87A(0.5797) H87B(0.6654)
 H88A(0.588) H88B(0.6731) H89A(0.5946) H89B(0.674) H90A(0.6302) H90B(0.6099)
 H90C(0.5503)
 Fixed Z: H7A(0.7749) H7B(0.7222) H8A(0.6758) H8B(0.7378) H4A(0.5745)
 H4B(0.5106) H4C(0.5296) H6(0.5898) H7(0.5389) H8(0.4581) H9(0.4259) H10(0.48)
 H12(0.5642) H13(0.5711) H14(0.6149) H15(0.6505) H16(0.6432) H20A(0.5141)
 H20B(0.5128) H20C(0.5721) H22(0.5841) H23(0.5287) H24(0.4321) H25(0.3876)
 H26(0.4409) H22A(0.5663) H23A(0.5024) H24A(0.4137) H25A(0.3782) H26A(0.4394)
 H28(0.6108) H29(0.6157) H30(0.5906) H31(0.5634) H32(0.5574) H36A(0.6858)
 H36B(0.7531) H36C(0.7033) H38(0.8763) H39(0.9644) H40(0.9825) H41(0.9207)
 H42(0.8335) H38A(0.8365) H39A(0.9238) H40A(0.9931) H41A(0.9668) H42A(0.8781)
 H44(0.8767) H45(0.9427) H46(0.9376) H47(0.8676) H48(0.8001) H51(0.7194)
 H53(0.7731) H54(0.7712) H56A(0.7976) H56B(0.8167) H56C(0.8456) H57A(0.6658)
 H57B(0.7034) H57C(0.6899) H58A(0.8071) H58B(0.7637) H58C(0.7362) H56D(0.7044)
 H56E(0.6798) H56F(0.6531) H57D(0.6792) H57E(0.7106) H57F(0.748) H58D(0.8304)
 H58E(0.7995) H58F(0.807) H84A(0.7472) H84B(0.709) H85A(0.7225) H85B(0.7855)
 H84C(0.6844) H84D(0.704) H85C(0.7862) H85D(0.7872) H61(0.2504) H62(0.1487)
 H63(0.1073) H64(0.1709) H65(0.2731) H67(0.3299) H68(0.3726) H69(0.4437)
 H70(0.4718) H71(0.4293) H73(0.3635) H74(0.4097) H75(0.4645) H76(0.4716)
 H77(0.4229) H79(0.2711) H80(0.2753) H81(0.3533) H82(0.4265) H83(0.4244)
 H86A(1.0853) H86B(1.0696) H86C(1.0534) H87A(0.9764) H87B(0.9733) H88A(1.0028)
 H88B(0.9962) H89A(0.8987) H89B(0.9103) H90A(0.9365) H90B(0.87) H90C(0.9226)
;

loop_
_space_group_symop_id
_space_group_symop_operation_xyz
1 'x, y, z'
2 '-x+1/2, y+1/2, -z+1/2'
3 '-x, -y, -z'
4 'x-1/2, -y-1/2, z-1/2'

loop_
_atom_site_label
_atom_site_type_symbol
_atom_site_fract_x
_atom_site_fract_y
_atom_site_fract_z
_atom_site_U_iso_or_equiv
_atom_site_adp_type
_atom_site_occupancy
_atom_site_symmetry_multiplicity
_atom_site_calc_flag
_atom_site_refinement_flags
_atom_site_disorder_assembly
_atom_site_disorder_group
Fe1 Fe 0.34274(3) 0.42074(3) 0.67663(3) 0.03549(15) Uani 1 1 d . . .
P1 P 0.18044(5) 0.41990(6) 0.61389(5) 0.0382(2) Uani 1 1 d . . .
N1 N 0.30475(18) 0.34183(18) 0.61646(15) 0.0396(8) Uani 1 1 d . . .
N2 N 0.21937(18) 0.28275(19) 0.57174(15) 0.0423(8) Uani 1 1 d . . .
N3 N 0.25263(17) 0.42961(17) 0.72524(14) 0.0355(7) Uani 1 1 d . . .
N4 N 0.14161(17) 0.41714(18) 0.73414(14) 0.0360(7) Uani 1 1 d . B .
N5 N 0.30399(16) 0.49842(18) 0.60941(14) 0.0351(7) Uani 1 1 d . . .
N6 N 0.21735(17) 0.5516(2) 0.56074(14) 0.0379(7) Uani 1 1 d . A .
N7 N 0.39523(16) 0.34086(19) 0.73758(16) 0.0404(8) Uani 1 1 d . . .
H7A H 0.3765 0.3419 0.7749 0.048 Uiso 1 1 calc R . .
H7B H 0.3904 0.2945 0.7222 0.048 Uiso 1 1 calc R . .
N8 N 0.43062(17) 0.4800(2) 0.70678(19) 0.0483(9) Uani 1 1 d . . .
H8A H 0.4459 0.5082 0.6758 0.058 Uiso 1 1 calc R . .
H8B H 0.4195 0.5106 0.7378 0.058 Uiso 1 1 calc R . .
C1 C 0.2392(2) 0.3446(2) 0.60043(18) 0.0399(9) Uani 1 1 d . . .
C2 C 0.2757(2) 0.2376(2) 0.56922(19) 0.0442(10) Uani 1 1 d . . .
C3 C 0.3284(2) 0.2755(2) 0.59698(18) 0.0433(10) Uani 1 1 d . . .
C4 C 0.1518(2) 0.2693(3) 0.5444(2) 0.0521(12) Uani 1 1 d . . .
H4A H 0.1224 0.2482 0.5745 0.078 Uiso 1 1 calc R . .
H4B H 0.1555 0.2352 0.5106 0.078 Uiso 1 1 calc R . .
H4C H 0.1323 0.3154 0.5296 0.078 Uiso 1 1 calc R . .
C5 C 0.2742(3) 0.1663(2) 0.5385(2) 0.0532(12) Uani 1 1 d . . .
C6 C 0.2313(3) 0.1111(3) 0.5566(2) 0.0613(14) Uani 1 1 d . . .
H6 H 0.2030 0.1187 0.5898 0.074 Uiso 1 1 calc R . .
C7 C 0.2297(4) 0.0454(3) 0.5265(3) 0.090(2) Uani 1 1 d . . .
H7 H 0.2001 0.0077 0.5389 0.109 Uiso 1 1 calc R . .
C8 C 0.2710(5) 0.0340(3) 0.4785(4) 0.113(3) Uani 1 1 d . . .
H8 H 0.2701 -0.0116 0.4581 0.136 Uiso 1 1 calc R . .
C9 C 0.3132(4) 0.0881(3) 0.4601(3) 0.103(3) Uani 1 1 d . . .
H9 H 0.3399 0.0808 0.4259 0.123 Uiso 1 1 calc R . .
C10 C 0.3172(3) 0.1536(3) 0.4910(2) 0.0703(17) Uani 1 1 d . . .
H10 H 0.3490 0.1897 0.4800 0.084 Uiso 1 1 calc R . .
C11 C 0.4007(2) 0.2562(2) 0.60292(19) 0.0453(10) Uani 1 1 d . . .
C12 C 0.4490(3) 0.3047(3) 0.5817(2) 0.0553(12) Uani 1 1 d . . .
H12 H 0.4348 0.3498 0.5642 0.066 Uiso 1 1 calc R . .
C13 C 0.5171(3) 0.2876(3) 0.5860(3) 0.0740(17) Uani 1 1 d . . .
H13 H 0.5496 0.3207 0.5711 0.089 Uiso 1 1 calc R . .
C14 C 0.5384(3) 0.2223(4) 0.6118(3) 0.0783(19) Uani 1 1 d . . .
H14 H 0.5854 0.2107 0.6149 0.094 Uiso 1 1 calc R . .
C15 C 0.4909(4) 0.1744(4) 0.6329(3) 0.085(2) Uani 1 1 d . . .
H15 H 0.5053 0.1296 0.6505 0.102 Uiso 1 1 calc R . .
C16 C 0.4225(3) 0.1911(3) 0.6285(2) 0.0689(17) Uani 1 1 d . . .
H16 H 0.3902 0.1576 0.6432 0.083 Uiso 1 1 calc R . .
C17 C 0.2373(2) 0.4942(2) 0.59527(17) 0.0371(9) Uani 1 1 d . . .
C18 C 0.2740(2) 0.5944(2) 0.55191(18) 0.0411(9) Uani 1 1 d . . .
C19 C 0.3272(2) 0.5602(2) 0.58167(17) 0.0366(8) Uani 1 1 d . A .
C20 C 0.1479(2) 0.5655(3) 0.5381(2) 0.0474(10) Uani 1 1 d . . .
H20A H 0.1317 0.5236 0.5141 0.071 Uiso 1 1 calc R A .
H20B H 0.1473 0.6094 0.5128 0.071 Uiso 1 1 calc R . .
H20C H 0.1183 0.5728 0.5721 0.071 Uiso 1 1 calc R . .
C21 C 0.2718(4) 0.6689(5) 0.5179(3) 0.0305(19) Uiso 0.568(6) 1 d PD A 1
C21A C 0.2708(6) 0.6496(7) 0.5096(5) 0.041(3) Uiso 0.432(6) 1 d PD A 2
C22 C 0.2966(3) 0.7334(4) 0.5438(3) 0.0352(16) Uiso 0.568(6) 1 d PD A 1
H22 H 0.3145 0.7333 0.5841 0.042 Uiso 0.568(6) 1 calc PR A 1
C22A C 0.2393(6) 0.7128(6) 0.5279(5) 0.065(3) Uiso 0.432(6) 1 d PD A 2
H22A H 0.2195 0.7144 0.5663 0.078 Uiso 0.432(6) 1 calc PR A 2
C23 C 0.2953(3) 0.7980(4) 0.5107(3) 0.0389(17) Uiso 0.568(6) 1 d PD A 1
H23 H 0.3128 0.8415 0.5287 0.047 Uiso 0.568(6) 1 calc PR A 1
C23A C 0.2361(7) 0.7748(7) 0.4906(6) 0.076(4) Uiso 0.432(6) 1 d PD A 2
H23A H 0.2122 0.8172 0.5024 0.091 Uiso 0.432(6) 1 calc PR A 2
C24 C 0.2700(4) 0.8001(5) 0.4539(4) 0.0432(19) Uiso 0.568(6) 1 d PD A 1
H24 H 0.2704 0.8447 0.4321 0.052 Uiso 0.568(6) 1 calc PR A 1
C24A C 0.2682(7) 0.7730(7) 0.4370(6) 0.057(3) Uiso 0.432(6) 1 d PD A 2
H24A H 0.2719 0.8162 0.4137 0.068 Uiso 0.432(6) 1 calc PR A 2
C25 C 0.2438(5) 0.7392(5) 0.4273(4) 0.060(2) Uiso 0.568(6) 1 d PD A 1
H25 H 0.2244 0.7412 0.3876 0.072 Uiso 0.568(6) 1 calc PR A 1
C25A C 0.2943(5) 0.7108(5) 0.4175(5) 0.048(3) Uiso 0.432(6) 1 d PD A 2
H25A H 0.3117 0.7086 0.3782 0.057 Uiso 0.432(6) 1 calc PR A 2
C26 C 0.2459(5) 0.6724(5) 0.4598(4) 0.057(2) Uiso 0.568(6) 1 d PD A 1
H26 H 0.2289 0.6292 0.4409 0.069 Uiso 0.568(6) 1 calc PR A 1
C26A C 0.2966(5) 0.6485(5) 0.4539(4) 0.040(2) Uiso 0.432(6) 1 d PD A 2
H26A H 0.3165 0.6050 0.4394 0.048 Uiso 0.432(6) 1 calc PR A 2
C27 C 0.4001(2) 0.5779(2) 0.58301(17) 0.0385(9) Uani 1 1 d . . .
C28 C 0.4254(3) 0.6442(3) 0.6005(3) 0.0778(19) Uani 1 1 d . A .
H28 H 0.3951 0.6822 0.6108 0.093 Uiso 1 1 calc R . .
C29 C 0.4941(4) 0.6566(5) 0.6032(4) 0.114(3) Uani 1 1 d . . .
H29 H 0.5104 0.7032 0.6157 0.136 Uiso 1 1 calc R A .
C30 C 0.5385(3) 0.6058(5) 0.5891(2) 0.078(2) Uani 1 1 d . A .
H30 H 0.5858 0.6163 0.5906 0.093 Uiso 1 1 calc R . .
C31 C 0.5160(3) 0.5391(4) 0.5727(3) 0.092(2) Uani 1 1 d . . .
H31 H 0.5473 0.5017 0.5634 0.110 Uiso 1 1 calc R A .
C32 C 0.4471(3) 0.5258(3) 0.5694(3) 0.079(2) Uani 1 1 d . A .
H32 H 0.4316 0.4787 0.5574 0.095 Uiso 1 1 calc R . .
C33 C 0.1927(2) 0.4235(2) 0.69523(18) 0.0368(8) Uani 1 1 d . . .
C34 C 0.1700(2) 0.4195(2) 0.79189(18) 0.0361(8) Uani 1 1 d . . .
C35 C 0.2386(2) 0.4269(2) 0.78571(17) 0.0352(8) Uani 1 1 d . B .
C36 C 0.0694(2) 0.4076(3) 0.7177(2) 0.0455(10) Uani 1 1 d . . .
H36A H 0.0562 0.4423 0.6858 0.068 Uiso 1 1 calc R B .
H36B H 0.0422 0.4166 0.7531 0.068 Uiso 1 1 calc R . .
H36C H 0.0616 0.3577 0.7033 0.068 Uiso 1 1 calc R . .
C37 C 0.1244(4) 0.4203(4) 0.8442(4) 0.029(2) Uiso 0.597(6) 1 d PD B 1
C37A C 0.1366(6) 0.4208(6) 0.8510(5) 0.032(4) Uiso 0.403(6) 1 d PD B 2
C38 C 0.1321(4) 0.4787(4) 0.8846(3) 0.0407(17) Uiso 0.597(6) 1 d PD B 1
H38 H 0.1633 0.5167 0.8763 0.049 Uiso 0.597(6) 1 calc PR B 1
C38A C 0.0982(5) 0.4828(5) 0.8632(4) 0.041(2) Uiso 0.403(6) 1 d PD B 2
H38A H 0.0977 0.5233 0.8365 0.049 Uiso 0.403(6) 1 calc PR B 2
C39 C 0.0948(4) 0.4821(4) 0.9371(3) 0.0474(19) Uiso 0.597(6) 1 d PD B 1
H39 H 0.1005 0.5217 0.9644 0.057 Uiso 0.597(6) 1 calc PR B 1
C39A C 0.0607(6) 0.4841(6) 0.9155(5) 0.050(3) Uiso 0.403(6) 1 d PD B 2
H39A H 0.0331 0.5252 0.9238 0.060 Uiso 0.403(6) 1 calc PR B 2
C40 C 0.0493(5) 0.4265(4) 0.9483(4) 0.040(2) Uiso 0.597(6) 1 d PD B 1
H40 H 0.0218 0.4296 0.9825 0.048 Uiso 0.597(6) 1 calc PR B 1
C40A C 0.0635(8) 0.4248(7) 0.9559(6) 0.050(5) Uiso 0.403(6) 1 d PD B 2
H40A H 0.0411 0.4273 0.9931 0.060 Uiso 0.403(6) 1 calc PR B 2
C41 C 0.0433(4) 0.3675(4) 0.9113(3) 0.0432(18) Uiso 0.597(6) 1 d PD B 1
H41 H 0.0135 0.3286 0.9207 0.052 Uiso 0.597(6) 1 calc PR B 1
C41A C 0.0987(6) 0.3636(6) 0.9411(5) 0.053(3) Uiso 0.403(6) 1 d PD B 2
H41A H 0.0982 0.3221 0.9668 0.064 Uiso 0.403(6) 1 calc PR B 2
C42 C 0.0813(3) 0.3643(4) 0.8591(3) 0.0383(16) Uiso 0.597(6) 1 d PD B 1
H42 H 0.0773 0.3229 0.8335 0.046 Uiso 0.597(6) 1 calc PR B 1
C42A C 0.1358(6) 0.3615(6) 0.8881(5) 0.047(3) Uiso 0.403(6) 1 d PD B 2
H42A H 0.1603 0.3187 0.8781 0.057 Uiso 0.403(6) 1 calc PR B 2
C43 C 0.2942(2) 0.4314(2) 0.83127(18) 0.0387(9) Uani 1 1 d . . .
C44 C 0.3046(3) 0.3772(3) 0.8744(2) 0.0585(14) Uani 1 1 d . B .
H44 H 0.2733 0.3380 0.8767 0.070 Uiso 1 1 calc R . .
C45 C 0.3601(4) 0.3802(4) 0.9136(2) 0.084(2) Uani 1 1 d . . .
H45 H 0.3676 0.3428 0.9427 0.101 Uiso 1 1 calc R B .
C46 C 0.4048(3) 0.4379(5) 0.9105(3) 0.093(3) Uani 1 1 d . B .
H46 H 0.4431 0.4400 0.9376 0.112 Uiso 1 1 calc R . .
C47 C 0.3944(3) 0.4918(5) 0.8690(3) 0.083(2) Uani 1 1 d . . .
H47 H 0.4252 0.5317 0.8676 0.100 Uiso 1 1 calc R B .
C48 C 0.3398(2) 0.4886(3) 0.8293(2) 0.0516(11) Uani 1 1 d . B .
H48 H 0.3332 0.5260 0.8001 0.062 Uiso 1 1 calc R . .
C49 C 0.46636(19) 0.3600(2) 0.74275(17) 0.0347(8) Uani 1 1 d . C .
C50 C 0.4842(2) 0.4302(2) 0.72746(17) 0.0353(8) Uani 1 1 d . . .
C51 C 0.5514(2) 0.4516(2) 0.72965(17) 0.0383(9) Uani 1 1 d . C .
H51 H 0.5627 0.5004 0.7194 0.046 Uiso 1 1 calc R . .
C52 C 0.6033(2) 0.4028(3) 0.7468(2) 0.0487(11) Uani 1 1 d . . .
C53 C 0.5839(2) 0.3324(3) 0.7616(2) 0.0528(12) Uani 1 1 d . C .
H53 H 0.6181 0.2980 0.7731 0.063 Uiso 1 1 calc R . .
C54 C 0.5168(2) 0.3106(2) 0.7602(2) 0.0449(10) Uani 1 1 d . . .
H54 H 0.5051 0.2622 0.7712 0.054 Uiso 1 1 calc R C .
C55 C 0.6742(8) 0.4310(9) 0.7584(6) 0.051(3) Uani 0.490(14) 1 d PDU C 1
C55A C 0.6821(10) 0.4222(10) 0.7378(9) 0.091(6) Uani 0.510(14) 1 d PDU C 2
C56 C 0.6768(6) 0.4865(9) 0.8091(5) 0.077(4) Uani 0.490(14) 1 d PDU C 1
H56A H 0.6487 0.5287 0.7976 0.116 Uiso 0.490(14) 1 calc PR C 1
H56B H 0.7238 0.5023 0.8167 0.116 Uiso 0.490(14) 1 calc PR C 1
H56C H 0.6594 0.4643 0.8456 0.116 Uiso 0.490(14) 1 calc PR C 1
C56A C 0.7098(9) 0.3721(15) 0.6895(16) 0.246(19) Uani 0.510(14) 1 d PDU C 2
H56D H 0.7112 0.3218 0.7044 0.369 Uiso 0.510(14) 1 calc PR C 2
H56E H 0.7557 0.3878 0.6798 0.369 Uiso 0.510(14) 1 calc PR C 2
H56F H 0.6801 0.3747 0.6531 0.369 Uiso 0.510(14) 1 calc PR C 2
C57 C 0.6946(6) 0.4687(8) 0.6989(6) 0.058(3) Uani 0.490(14) 1 d PDU C 1
H57A H 0.6917 0.4333 0.6658 0.087 Uiso 0.490(14) 1 calc PR C 1
H57B H 0.7412 0.4871 0.7034 0.087 Uiso 0.490(14) 1 calc PR C 1
H57C H 0.6636 0.5094 0.6899 0.087 Uiso 0.490(14) 1 calc PR C 1
C57A C 0.6920(12) 0.5019(10) 0.7170(12) 0.143(10) Uani 0.510(14) 1 d PDU C 2
H57D H 0.6659 0.5101 0.6792 0.215 Uiso 0.510(14) 1 calc PR C 2
H57E H 0.7403 0.5108 0.7106 0.215 Uiso 0.510(14) 1 calc PR C 2
H57F H 0.6761 0.5353 0.7480 0.215 Uiso 0.510(14) 1 calc PR C 2
C58 C 0.7240(5) 0.3674(8) 0.7671(9) 0.085(5) Uani 0.490(14) 1 d PDU C 1
H58A H 0.7187 0.3459 0.8071 0.127 Uiso 0.490(14) 1 calc PR C 1
H58B H 0.7706 0.3853 0.7637 0.127 Uiso 0.490(14) 1 calc PR C 1
H58C H 0.7145 0.3303 0.7362 0.127 Uiso 0.490(14) 1 calc PR C 1
C58A C 0.7177(12) 0.4121(16) 0.7991(12) 0.214(17) Uani 0.510(14) 1 d PDU C 2
H58D H 0.6898 0.4333 0.8304 0.320 Uiso 0.510(14) 1 calc PR C 2
H58E H 0.7620 0.4366 0.7995 0.320 Uiso 0.510(14) 1 calc PR C 2
H58F H 0.7243 0.3599 0.8070 0.320 Uiso 0.510(14) 1 calc PR C 2
Cl1 Cl 0.61871(8) 0.79293(9) 0.65430(8) 0.0607(6) Uani 0.597(6) 1 d PD D 1
Cl2 Cl 0.6579(2) 0.6956(2) 0.7742(2) 0.0855(14) Uani 0.597(6) 1 d PDU D 1
C84 C 0.5734(5) 0.7912(5) 0.7192(4) 0.065(3) Uani 0.597(6) 1 d PD D 1
H84A H 0.5922 0.8287 0.7472 0.078 Uiso 0.597(6) 1 calc PR D 1
H84B H 0.5256 0.8047 0.7090 0.078 Uiso 0.597(6) 1 calc PR D 1
C85 C 0.5741(6) 0.7201(6) 0.7502(5) 0.070(3) Uani 0.597(6) 1 d PDU D 1
H85A H 0.5554 0.6822 0.7225 0.083 Uiso 0.597(6) 1 calc PR D 1
H85B H 0.5450 0.7226 0.7855 0.083 Uiso 0.597(6) 1 calc PR D 1
Cl1A Cl 0.61871(8) 0.79293(9) 0.65430(8) 0.0607(6) Uani 0.201(6) 1 d PD E 2
Cl2A Cl 0.5589(5) 0.6834(9) 0.7642(4) 0.125(6) Uani 0.201(6) 1 d PD E 2
C84A C 0.6602(11) 0.7306(17) 0.7034(11) 0.086(11) Uani 0.201(6) 1 d PD E 2
H84C H 0.6558 0.6819 0.6844 0.103 Uiso 0.201(6) 1 calc PR E 2
H84D H 0.7092 0.7432 0.7040 0.103 Uiso 0.201(6) 1 calc PR E 2
C85A C 0.6419(12) 0.7221(18) 0.7656(9) 0.056(10) Uani 0.201(6) 1 d PD E 2
H85C H 0.6420 0.7700 0.7862 0.067 Uiso 0.201(6) 1 calc PR E 2
H85D H 0.6745 0.6895 0.7872 0.067 Uiso 0.201(6) 1 calc PR E 2
S1 S 0.37177(8) 0.69202(7) 0.76818(7) 0.0638(4) Uani 1 1 d . . .
F1 F 0.2696(3) 0.6748(5) 0.6932(2) 0.177(3) Uani 1 1 d . . .
F2 F 0.2505(3) 0.7516(3) 0.7610(3) 0.145(2) Uani 1 1 d . . .
F3 F 0.25002(18) 0.6415(2) 0.7809(2) 0.0996(13) Uani 1 1 d . . .
O1 O 0.3955(3) 0.7480(2) 0.7294(3) 0.134(2) Uani 1 1 d . . .
O2 O 0.3934(2) 0.6216(2) 0.7513(2) 0.0855(14) Uani 1 1 d . . .
O3 O 0.3726(3) 0.7063(5) 0.8297(2) 0.147(3) Uani 1 1 d . . .
C59 C 0.2833(4) 0.6916(4) 0.7490(3) 0.0766(18) Uani 1 1 d . . .
C60 C 0.11527(19) 0.4424(2) 0.27503(18) 0.0346(8) Uani 1 1 d . . .
C61 C 0.0889(2) 0.4947(2) 0.2349(2) 0.0475(11) Uani 1 1 d . . .
H61 H 0.0616 0.5325 0.2504 0.057 Uiso 1 1 calc R . .
C62 C 0.1003(2) 0.4947(3) 0.1738(2) 0.0463(10) Uani 1 1 d . . .
H62 H 0.0805 0.5315 0.1487 0.056 Uiso 1 1 calc R . .
C63 C 0.1403(2) 0.4414(2) 0.14930(19) 0.0436(10) Uani 1 1 d . . .
H63 H 0.1480 0.4406 0.1073 0.052 Uiso 1 1 calc R . .
C64 C 0.1688(2) 0.3895(3) 0.18686(19) 0.0451(10) Uani 1 1 d . . .
H64 H 0.1970 0.3527 0.1709 0.054 Uiso 1 1 calc R . .
C65 C 0.1568(2) 0.3905(2) 0.24817(18) 0.0387(9) Uani 1 1 d . . .
H65 H 0.1777 0.3541 0.2731 0.046 Uiso 1 1 calc R . .
C66 C 0.0732(2) 0.5164(2) 0.37341(18) 0.0383(9) Uani 1 1 d . . .
C67 C 0.1053(3) 0.5819(3) 0.3587(2) 0.0644(16) Uani 1 1 d . . .
H67 H 0.1398 0.5807 0.3299 0.077 Uiso 1 1 calc R . .
C68 C 0.0891(3) 0.6483(3) 0.3842(3) 0.0710(18) Uani 1 1 d . . .
H68 H 0.1125 0.6911 0.3726 0.085 Uiso 1 1 calc R . .
C69 C 0.0394(3) 0.6531(2) 0.4264(2) 0.0523(12) Uani 1 1 d . . .
H69 H 0.0281 0.6988 0.4437 0.063 Uiso 1 1 calc R . .
C70 C 0.0068(2) 0.5902(2) 0.44274(18) 0.0390(9) Uani 1 1 d . . .
H70 H -0.0273 0.5921 0.4718 0.047 Uiso 1 1 calc R . .
C71 C 0.0237(2) 0.5237(2) 0.41687(17) 0.0348(8) Uani 1 1 d . . .
H71 H 0.0005 0.4811 0.4293 0.042 Uiso 1 1 calc R . .
C72 C 0.1583(2) 0.4032(2) 0.38555(18) 0.0377(9) Uani 1 1 d . . .
C73 C 0.1754(2) 0.3287(2) 0.38458(18) 0.0392(9) Uani 1 1 d . . .
H73 H 0.1455 0.2961 0.3635 0.047 Uiso 1 1 calc R . .
C74 C 0.2334(2) 0.3002(3) 0.41268(19) 0.0442(10) Uani 1 1 d . . .
H74 H 0.2430 0.2495 0.4097 0.053 Uiso 1 1 calc R . .
C75 C 0.2777(2) 0.3455(3) 0.44517(19) 0.0458(10) Uani 1 1 d . . .
H75 H 0.3176 0.3264 0.4645 0.055 Uiso 1 1 calc R . .
C76 C 0.2627(2) 0.4188(3) 0.44894(19) 0.0482(11) Uani 1 1 d . . .
H76 H 0.2921 0.4504 0.4716 0.058 Uiso 1 1 calc R . .
C77 C 0.2044(2) 0.4468(2) 0.41967(18) 0.0411(9) Uani 1 1 d . . .
H77 H 0.1954 0.4976 0.4229 0.049 Uiso 1 1 calc R . .
C78 C 0.0259(2) 0.3839(2) 0.34728(18) 0.0353(8) Uani 1 1 d . . .
C79 C -0.0264(2) 0.3910(2) 0.30369(19) 0.0410(9) Uani 1 1 d . . .
H79 H -0.0200 0.4236 0.2711 0.049 Uiso 1 1 calc R . .
C80 C -0.0877(2) 0.3526(2) 0.3054(2) 0.0435(10) Uani 1 1 d . . .
H80 H -0.1224 0.3602 0.2753 0.052 Uiso 1 1 calc R . .
C81 C -0.0971(2) 0.3034(2) 0.35168(19) 0.0409(9) Uani 1 1 d . . .
H81 H -0.1383 0.2765 0.3533 0.049 Uiso 1 1 calc R . .
C82 C -0.0468(2) 0.2936(2) 0.39509(19) 0.0401(9) Uani 1 1 d . . .
H82 H -0.0527 0.2593 0.4265 0.048 Uiso 1 1 calc R . .
C83 C 0.0133(2) 0.3342(2) 0.39319(18) 0.0367(8) Uani 1 1 d . . .
H83 H 0.0470 0.3275 0.4244 0.044 Uiso 1 1 calc R . .
B1 B 0.0936(2) 0.4368(2) 0.3457(2) 0.0361(10) Uani 1 1 d . . .
C86 C 0.4211(5) 0.6261(7) 1.0562(5) 0.131(5) Uani 0.844(9) 1 d PU . .
H86A H 0.4521 0.6505 1.0853 0.196 Uiso 0.844(9) 1 calc PR . .
H86B H 0.4129 0.5760 1.0696 0.196 Uiso 0.844(9) 1 calc PR . .
H86C H 0.3780 0.6527 1.0534 0.196 Uiso 0.844(9) 1 calc PR . .
C87 C 0.4527(5) 0.6247(7) 0.9951(4) 0.119(4) Uani 0.844(9) 1 d PU . .
H87A H 0.4338 0.5797 0.9764 0.143 Uiso 0.844(9) 1 calc PR . .
H87B H 0.4297 0.6654 0.9733 0.143 Uiso 0.844(9) 1 calc PR . .
C88 C 0.5060(4) 0.6267(8) 0.9784(4) 0.126(5) Uani 0.844(9) 1 d PU . .
H88A H 0.5288 0.5880 1.0028 0.151 Uiso 0.844(9) 1 calc PR . .
H88B H 0.5232 0.6731 0.9962 0.151 Uiso 0.844(9) 1 calc PR . .
C89 C 0.5399(5) 0.6234(5) 0.9259(4) 0.092(3) Uani 0.844(9) 1 d PU . .
H89A H 0.5092 0.5946 0.8987 0.110 Uiso 0.844(9) 1 calc PR . .
H89B H 0.5377 0.6740 0.9103 0.110 Uiso 0.844(9) 1 calc PR . .
C90 C 0.5979(9) 0.6023(16) 0.9130(7) 0.35(2) Uani 0.844(9) 1 d PU . .
H90A H 0.6320 0.6302 0.9365 0.519 Uiso 0.844(9) 1 calc PR . .
H90B H 0.6045 0.6099 0.8700 0.519 Uiso 0.844(9) 1 calc PR . .
H90C H 0.6027 0.5503 0.9226 0.519 Uiso 0.844(9) 1 calc PR . .

loop_
_atom_site_aniso_label
_atom_site_aniso_U_11
_atom_site_aniso_U_22
_atom_site_aniso_U_33
_atom_site_aniso_U_23
_atom_site_aniso_U_13
_atom_site_aniso_U_12
Fe1 0.0343(3) 0.0348(3) 0.0380(3) 0.0036(2) 0.0107(2) 0.0037(2)
P1 0.0374(5) 0.0416(6) 0.0363(5) -0.0030(4) 0.0124(4) -0.0003(4)
N1 0.0447(19) 0.0351(18) 0.0403(18) 0.0008(14) 0.0175(15) 0.0043(15)
N2 0.050(2) 0.0377(19) 0.0409(18) -0.0023(15) 0.0212(16) -0.0057(16)
N3 0.0396(17) 0.0314(17) 0.0363(16) 0.0018(13) 0.0118(14) 0.0017(14)
N4 0.0387(17) 0.0337(17) 0.0363(17) 0.0015(14) 0.0131(13) 0.0061(14)
N5 0.0365(17) 0.0371(18) 0.0323(16) 0.0044(13) 0.0093(13) 0.0025(14)
N6 0.0371(17) 0.048(2) 0.0292(16) 0.0038(14) 0.0058(13) 0.0000(15)
N7 0.0309(16) 0.0409(19) 0.050(2) 0.0077(16) 0.0107(14) 0.0010(14)
N8 0.0366(19) 0.0364(19) 0.073(3) 0.0055(18) 0.0116(17) 0.0056(15)
C1 0.044(2) 0.039(2) 0.039(2) 0.0003(17) 0.0194(17) -0.0009(18)
C2 0.062(3) 0.034(2) 0.038(2) 0.0029(17) 0.024(2) 0.001(2)
C3 0.060(3) 0.033(2) 0.038(2) 0.0067(17) 0.0221(19) 0.0075(19)
C4 0.051(3) 0.057(3) 0.050(3) -0.008(2) 0.020(2) -0.013(2)
C5 0.078(3) 0.032(2) 0.052(3) -0.0010(19) 0.030(2) -0.004(2)
C6 0.086(4) 0.040(2) 0.061(3) 0.000(2) 0.039(3) -0.006(2)
C7 0.131(6) 0.043(3) 0.102(5) -0.012(3) 0.072(4) -0.026(3)
C8 0.181(8) 0.038(3) 0.128(6) -0.027(3) 0.104(6) -0.027(4)
C9 0.160(7) 0.047(3) 0.107(5) -0.016(3) 0.098(5) -0.008(4)
C10 0.106(5) 0.040(3) 0.069(3) -0.005(2) 0.054(3) -0.007(3)
C11 0.059(3) 0.039(2) 0.039(2) 0.0048(18) 0.0163(19) 0.016(2)
C12 0.053(3) 0.052(3) 0.061(3) 0.018(2) 0.004(2) 0.014(2)
C13 0.055(3) 0.075(4) 0.093(4) 0.019(3) 0.002(3) 0.018(3)
C14 0.074(4) 0.086(4) 0.075(4) 0.017(3) 0.010(3) 0.047(3)
C15 0.107(5) 0.077(4) 0.074(4) 0.030(3) 0.039(4) 0.059(4)
C16 0.094(4) 0.055(3) 0.061(3) 0.021(2) 0.035(3) 0.036(3)
C17 0.038(2) 0.043(2) 0.0315(19) -0.0001(16) 0.0075(15) 0.0001(17)
C18 0.044(2) 0.049(2) 0.0313(19) 0.0045(17) 0.0101(16) -0.0023(19)
C19 0.039(2) 0.041(2) 0.0295(18) 0.0044(16) 0.0079(15) -0.0009(17)
C20 0.041(2) 0.061(3) 0.040(2) 0.012(2) 0.0022(18) 0.001(2)
C27 0.041(2) 0.044(2) 0.0305(18) 0.0036(17) 0.0091(16) -0.0004(18)
C28 0.058(3) 0.046(3) 0.131(6) -0.015(3) 0.026(3) -0.012(2)
C29 0.086(5) 0.107(6) 0.150(8) -0.053(6) 0.044(5) -0.054(5)
C30 0.049(3) 0.138(6) 0.048(3) 0.009(3) 0.009(2) -0.036(4)
C31 0.050(3) 0.101(5) 0.129(6) 0.025(5) 0.050(4) 0.014(3)
C32 0.057(3) 0.056(3) 0.129(5) -0.017(3) 0.056(4) -0.006(3)
C33 0.039(2) 0.033(2) 0.040(2) -0.0021(16) 0.0143(16) 0.0039(16)
C34 0.044(2) 0.0240(18) 0.041(2) 0.0025(16) 0.0141(17) 0.0047(16)
C35 0.046(2) 0.0236(18) 0.0372(19) 0.0019(15) 0.0141(16) 0.0044(16)
C36 0.035(2) 0.059(3) 0.044(2) 0.000(2) 0.0141(17) 0.0061(19)
C43 0.045(2) 0.034(2) 0.037(2) 0.0018(16) 0.0120(17) 0.0129(17)
C44 0.097(4) 0.040(3) 0.039(2) 0.0035(19) 0.007(2) 0.024(3)
C45 0.130(6) 0.078(4) 0.045(3) -0.002(3) -0.004(3) 0.072(4)
C46 0.059(4) 0.156(8) 0.064(4) -0.022(5) -0.009(3) 0.052(5)
C47 0.041(3) 0.150(7) 0.059(3) 0.004(4) 0.003(2) -0.007(4)
C48 0.039(2) 0.069(3) 0.047(2) 0.004(2) 0.0099(19) -0.004(2)
C49 0.0327(19) 0.039(2) 0.0326(18) 0.0060(16) 0.0083(15) 0.0004(16)
C50 0.0360(19) 0.037(2) 0.0332(18) -0.0026(16) 0.0086(15) 0.0008(16)
C51 0.042(2) 0.038(2) 0.036(2) -0.0030(17) 0.0031(16) -0.0058(17)
C52 0.032(2) 0.054(3) 0.059(3) 0.005(2) -0.0099(19) -0.0056(19)
C53 0.041(2) 0.055(3) 0.062(3) 0.015(2) -0.014(2) 0.005(2)
C54 0.043(2) 0.044(2) 0.047(2) 0.0156(19) -0.0026(18) 0.0006(19)
C55 0.025(5) 0.063(8) 0.066(7) 0.027(5) -0.002(5) -0.005(5)
C55A 0.045(9) 0.087(10) 0.142(16) -0.015(10) -0.002(10) -0.026(8)
C56 0.060(7) 0.111(10) 0.059(6) 0.007(6) -0.019(5) -0.048(7)
C56A 0.060(10) 0.23(2) 0.45(4) -0.21(3) 0.110(18) -0.066(14)
C57 0.023(5) 0.077(9) 0.074(6) 0.027(6) 0.001(5) -0.013(6)
C57A 0.079(13) 0.117(12) 0.23(3) 0.027(14) -0.014(14) -0.066(12)
C58 0.016(4) 0.093(9) 0.144(14) 0.053(8) -0.024(7) -0.010(5)
C58A 0.118(19) 0.22(3) 0.29(3) 0.08(2) -0.15(2) -0.08(2)
Cl1 0.0574(10) 0.0541(9) 0.0713(11) 0.0036(7) 0.0134(7) -0.0179(7)
Cl2 0.094(2) 0.068(2) 0.094(2) 0.0095(17) 0.0016(17) 0.0234(16)
C84 0.073(6) 0.055(5) 0.069(6) -0.002(4) 0.033(5) 0.019(4)
C85 0.079(6) 0.063(6) 0.068(6) 0.016(5) 0.023(5) -0.022(5)
Cl1A 0.0574(10) 0.0541(9) 0.0713(11) 0.0036(7) 0.0134(7) -0.0179(7)
Cl2A 0.077(6) 0.237(17) 0.060(5) 0.050(7) -0.009(4) -0.064(8)
C84A 0.026(12) 0.12(3) 0.11(3) 0.02(2) -0.011(13) 0.008(15)
C85A 0.052(16) 0.08(2) 0.038(15) -0.047(16) 0.002(11) -0.010(16)
S1 0.0842(10) 0.0439(7) 0.0648(8) -0.0083(6) 0.0219(7) 0.0061(6)
F1 0.114(4) 0.346(9) 0.071(3) -0.050(4) -0.009(3) 0.082(5)
F2 0.157(4) 0.105(3) 0.176(5) 0.024(3) 0.051(4) 0.092(3)
F3 0.053(2) 0.110(3) 0.135(4) -0.003(3) -0.001(2) 0.026(2)
O1 0.187(6) 0.043(2) 0.178(6) 0.022(3) 0.088(5) 0.012(3)
O2 0.066(2) 0.039(2) 0.153(4) 0.009(2) 0.032(3) 0.0133(18)
O3 0.090(4) 0.280(9) 0.072(3) -0.074(4) 0.019(3) -0.025(5)
C59 0.086(4) 0.084(4) 0.061(3) 0.001(3) 0.013(3) 0.034(4)
C60 0.0313(18) 0.0311(19) 0.042(2) -0.0030(16) 0.0111(16) -0.0057(15)
C61 0.049(2) 0.041(2) 0.054(3) 0.004(2) 0.027(2) 0.0033(19)
C62 0.046(2) 0.045(2) 0.048(2) 0.011(2) 0.0122(19) -0.0039(19)
C63 0.044(2) 0.052(3) 0.035(2) -0.0046(18) 0.0100(17) -0.010(2)
C64 0.039(2) 0.053(3) 0.044(2) -0.016(2) 0.0074(18) 0.0017(19)
C65 0.036(2) 0.043(2) 0.038(2) -0.0078(17) 0.0053(16) 0.0011(17)
C66 0.044(2) 0.034(2) 0.038(2) -0.0028(16) 0.0140(17) -0.0042(17)
C67 0.086(4) 0.040(3) 0.071(3) -0.010(2) 0.050(3) -0.014(2)
C68 0.109(5) 0.030(2) 0.078(4) -0.008(2) 0.050(3) -0.019(3)
C69 0.073(3) 0.035(2) 0.050(3) -0.0097(19) 0.017(2) 0.001(2)
C70 0.043(2) 0.038(2) 0.036(2) -0.0034(17) 0.0068(16) 0.0094(17)
C71 0.037(2) 0.033(2) 0.0348(19) -0.0013(16) 0.0060(15) 0.0011(16)
C72 0.041(2) 0.037(2) 0.036(2) -0.0050(16) 0.0147(16) -0.0078(17)
C73 0.037(2) 0.041(2) 0.041(2) -0.0046(17) 0.0083(16) -0.0066(17)
C74 0.040(2) 0.046(2) 0.047(2) -0.0001(19) 0.0115(18) -0.0031(19)
C75 0.040(2) 0.060(3) 0.038(2) 0.004(2) 0.0098(17) -0.008(2)
C76 0.048(2) 0.063(3) 0.034(2) -0.003(2) 0.0106(18) -0.020(2)
C77 0.044(2) 0.044(2) 0.036(2) -0.0055(17) 0.0126(17) -0.0094(18)
C78 0.037(2) 0.0298(19) 0.040(2) -0.0079(16) 0.0141(16) -0.0016(15)
C79 0.043(2) 0.037(2) 0.044(2) -0.0010(18) 0.0126(18) -0.0026(18)
C80 0.041(2) 0.044(2) 0.046(2) -0.0066(19) 0.0057(18) -0.0021(18)
C81 0.041(2) 0.035(2) 0.047(2) -0.0076(18) 0.0135(18) -0.0085(17)
C82 0.046(2) 0.035(2) 0.040(2) -0.0023(17) 0.0138(18) -0.0085(17)
C83 0.039(2) 0.036(2) 0.0360(19) -0.0058(16) 0.0092(16) -0.0030(16)
B1 0.038(2) 0.029(2) 0.042(2) -0.0044(18) 0.0161(19) -0.0054(17)
C86 0.083(6) 0.180(11) 0.130(8) 0.067(8) 0.024(5) 0.064(7)
C87 0.087(5) 0.178(11) 0.090(6) -0.034(6) -0.030(4) 0.065(7)
C88 0.048(4) 0.241(14) 0.089(6) 0.085(7) 0.006(4) 0.011(6)
C89 0.111(6) 0.096(6) 0.065(4) -0.010(4) -0.029(4) -0.001(5)
C90 0.170(14) 0.73(6) 0.138(12) 0.21(2) 0.082(11) 0.19(2)

loop_
_atom_type_symbol
_atom_type_description
_atom_type_scat_dispersion_real
_atom_type_scat_dispersion_imag
_atom_type_scat_source
C C 0.0033 0.0016 'International Tables Vol C Tables 4.2.6.8 and 6.1.1.4'
H H 0.0000 0.0000 'International Tables Vol C Tables 4.2.6.8 and 6.1.1.4'
B B 0.0013 0.0007 'International Tables Vol C Tables 4.2.6.8 and 6.1.1.4'
Cl Cl 0.1484 0.1585 'International Tables Vol C Tables 4.2.6.8 and 6.1.1.4'
F F 0.0171 0.0103 'International Tables Vol C Tables 4.2.6.8 and 6.1.1.4'
Fe Fe 0.3463 0.8444 'International Tables Vol C Tables 4.2.6.8 and 6.1.1.4'
N N 0.0061 0.0033 'International Tables Vol C Tables 4.2.6.8 and 6.1.1.4'
O O 0.0106 0.0060 'International Tables Vol C Tables 4.2.6.8 and 6.1.1.4'
P P 0.1023 0.0942 'International Tables Vol C Tables 4.2.6.8 and 6.1.1.4'
S S 0.1246 0.1234 'International Tables Vol C Tables 4.2.6.8 and 6.1.1.4'

loop_
_exptl_crystal_face_index_h
_exptl_crystal_face_index_k
_exptl_crystal_face_index_l
_exptl_crystal_face_perp_dist
_exptl_oxdiff_crystal_face_indexfrac_h
_exptl_oxdiff_crystal_face_indexfrac_k
_exptl_oxdiff_crystal_face_indexfrac_l
_exptl_oxdiff_crystal_face_x
_exptl_oxdiff_crystal_face_y
_exptl_oxdiff_crystal_face_z
3 20 -20 0.1009 3.0000 19.9999 -20.0000 -0.0798 -0.7247 0.6954
1 -20 -20 0.0926 1.0000 -20.0000 -19.9998 0.2778 0.7794 0.5691
1 0 31 0.0904 1.0000 0.0001 30.9998 -0.0120 -0.0839 -0.9888
21 0 -21 0.0303 21.0000 -0.0001 -21.0001 0.7563 -0.1625 0.6235
-21 0 21 0.0443 -21.0000 0.0001 21.0001 -0.7563 0.1625 -0.6235
23 14 -1 0.1361 23.0000 13.9999 -1.0003 0.6460 -0.7497 0.0284

loop_
_geom_angle_atom_site_label_1
_geom_angle_atom_site_label_2
_geom_angle_atom_site_label_3
_geom_angle
N1 Fe1 N3 95.25(13)
N1 Fe1 N5 84.54(13)
N1 Fe1 N7 94.72(14)
N1 Fe1 N8 145.30(14)
N3 Fe1 N5 91.11(12)
N3 Fe1 N7 96.92(12)
N3 Fe1 N8 119.15(14)
N5 Fe1 N7 171.97(12)
N8 Fe1 N5 98.24(14)
N8 Fe1 N7 77.82(14)
C17 P1 C1 97.42(18)
C33 P1 C1 97.29(19)
C33 P1 C17 97.89(18)
C1 N1 Fe1 117.9(3)
C1 N1 C3 106.6(4)
C3 N1 Fe1 134.0(3)
C1 N2 C2 107.6(4)
C1 N2 C4 125.4(4)
C2 N2 C4 126.8(4)
C33 N3 Fe1 118.7(2)
C33 N3 C35 106.1(3)
C35 N3 Fe1 133.9(3)
C33 N4 C34 107.7(3)
C33 N4 C36 126.0(3)
C34 N4 C36 126.3(3)
C17 N5 Fe1 116.0(3)
C17 N5 C19 106.3(3)
C19 N5 Fe1 136.9(3)
C17 N6 C18 107.5(3)
C17 N6 C20 125.5(3)
C18 N6 C20 127.0(4)
Fe1 N7 H7A 110.0
Fe1 N7 H7B 110.0
H7A N7 H7B 108.4
C49 N7 Fe1 108.5(2)
C49 N7 H7A 110.0
C49 N7 H7B 110.0
Fe1 N8 H8A 109.5
Fe1 N8 H8B 109.5
H8A N8 H8B 108.1
C50 N8 Fe1 110.6(3)
C50 N8 H8A 109.5
C50 N8 H8B 109.5
N1 C1 P1 126.8(3)
N1 C1 N2 110.8(4)
N2 C1 P1 122.4(3)
N2 C2 C5 123.0(4)
C3 C2 N2 105.8(4)
C3 C2 C5 131.1(4)
N1 C3 C11 121.4(4)
C2 C3 N1 109.2(4)
C2 C3 C11 129.2(4)
N2 C4 H4A 109.5
N2 C4 H4B 109.5
N2 C4 H4C 109.5
H4A C4 H4B 109.5
H4A C4 H4C 109.5
H4B C4 H4C 109.5
C6 C5 C2 120.9(4)
C6 C5 C10 119.3(4)
C10 C5 C2 119.8(4)
C5 C6 H6 120.0
C7 C6 C5 120.0(4)
C7 C6 H6 120.0
C6 C7 H7 119.9
C6 C7 C8 120.2(5)
C8 C7 H7 119.9
C7 C8 H8 119.9
C9 C8 C7 120.2(5)
C9 C8 H8 119.9
C8 C9 H9 119.8
C8 C9 C10 120.4(5)
C10 C9 H9 119.8
C5 C10 H10 120.2
C9 C10 C5 119.7(5)
C9 C10 H10 120.2
C12 C11 C3 119.1(4)
C16 C11 C3 122.0(5)
C16 C11 C12 118.9(5)
C11 C12 H12 119.9
C13 C12 C11 120.3(5)
C13 C12 H12 119.9
C12 C13 H13 119.8
C12 C13 C14 120.5(6)
C14 C13 H13 119.8
C13 C14 H14 120.3
C15 C14 C13 119.3(6)
C15 C14 H14 120.3
C14 C15 H15 119.7
C14 C15 C16 120.5(5)
C16 C15 H15 119.7
C11 C16 H16 119.7
C15 C16 C11 120.5(6)
C15 C16 H16 119.7
N5 C17 P1 126.5(3)
N5 C17 N6 110.5(3)
N6 C17 P1 122.8(3)
N6 C18 C21 123.8(4)
C19 C18 N6 106.2(4)
C19 C18 C21 129.9(5)
C19 C18 C21A 132.8(6)
C21A C18 N6 119.6(6)
C21A C18 C21 14.0(5)
N5 C19 C27 120.8(4)
C18 C19 N5 109.5(4)
C18 C19 C27 129.6(4)
N6 C20 H20A 109.5
N6 C20 H20B 109.5
N6 C20 H20C 109.5
H20A C20 H20B 109.5
H20A C20 H20C 109.5
H20B C20 H20C 109.5
C22 C21 C18 122.6(6)
C26 C21 C18 120.0(7)
C26 C21 C22 117.4(7)
C18 C21A C22A 115.1(9)
C26A C21A C18 127.0(10)
C26A C21A C22A 117.9(10)
C21 C22 H22 119.9
C23 C22 C21 120.2(6)
C23 C22 H22 119.9
C21A C22A H22A 119.5
C21A C22A C23A 120.9(11)
C23A C22A H22A 119.5
C22 C23 H23 119.3
C24 C23 C22 121.3(7)
C24 C23 H23 119.3
C22A C23A H23A 120.6
C24A C23A C22A 118.8(12)
C24A C23A H23A 120.6
C23 C24 H24 119.7
C23 C24 C25 120.7(8)
C25 C24 H24 119.7
C23A C24A H24A 120.0
C25A C24A C23A 120.0(11)
C25A C24A H24A 120.0
C24 C25 H25 120.5
C24 C25 C26 119.0(8)
C26 C25 H25 120.5
C24A C25A H25A 119.4
C24A C25A C26A 121.1(10)
C26A C25A H25A 119.4
C21 C26 C25 121.4(8)
C21 C26 H26 119.3
C25 C26 H26 119.3
C21A C26A C25A 120.7(9)
C21A C26A H26A 119.6
C25A C26A H26A 119.6
C28 C27 C19 123.2(4)
C28 C27 C32 116.2(5)
C32 C27 C19 120.5(4)
C27 C28 H28 119.7
C27 C28 C29 120.6(6)
C29 C28 H28 119.7
C28 C29 H29 118.9
C30 C29 C28 122.2(6)
C30 C29 H29 118.9
C29 C30 H30 120.4
C29 C30 C31 119.3(6)
C31 C30 H30 120.4
C30 C31 H31 120.3
C30 C31 C32 119.3(6)
C32 C31 H31 120.3
C27 C32 C31 122.3(6)
C27 C32 H32 118.8
C31 C32 H32 118.8
N3 C33 P1 125.6(3)
N3 C33 N4 110.6(3)
N4 C33 P1 123.7(3)
N4 C34 C37 119.1(5)
N4 C34 C37A 129.9(6)
C35 C34 N4 106.2(3)
C35 C34 C37 134.4(5)
C35 C34 C37A 123.7(6)
C37A C34 C37 10.8(6)
N3 C35 C43 119.9(3)
C34 C35 N3 109.4(4)
C34 C35 C43 130.7(4)
N4 C36 H36A 109.5
N4 C36 H36B 109.5
N4 C36 H36C 109.5
H36A C36 H36B 109.5
H36A C36 H36C 109.5
H36B C36 H36C 109.5
C38 C37 C34 116.8(6)
C42 C37 C34 124.9(6)
C42 C37 C38 117.9(6)
C38A C37A C34 116.2(8)
C42A C37A C34 122.3(9)
C42A C37A C38A 121.0(10)
C37 C38 H38 119.4
C39 C38 C37 121.2(7)
C39 C38 H38 119.4
C37A C38A H38A 120.7
C37A C38A C39A 118.7(9)
C39A C38A H38A 120.7
C38 C39 H39 120.7
C40 C39 C38 118.7(7)
C40 C39 H39 120.7
C38A C39A H39A 119.8
C38A C39A C40A 120.4(10)
C40A C39A H39A 119.8
C39 C40 H40 119.4
C41 C40 C39 121.2(7)
C41 C40 H40 119.4
C39A C40A H40A 120.4
C41A C40A C39A 119.3(11)
C41A C40A H40A 120.4
C40 C41 H41 120.2
C40 C41 C42 119.6(7)
C42 C41 H41 120.2
C40A C41A H41A 119.8
C40A C41A C42A 120.5(11)
C42A C41A H41A 119.8
C37 C42 C41 121.3(6)
C37 C42 H42 119.4
C41 C42 H42 119.4
C37A C42A C41A 120.0(10)
C37A C42A H42A 120.0
C41A C42A H42A 120.0
C44 C43 C35 121.6(4)
C48 C43 C35 119.4(4)
C48 C43 C44 118.9(5)
C43 C44 H44 119.9
C45 C44 C43 120.2(6)
C45 C44 H44 119.9
C44 C45 H45 120.2
C44 C45 C46 119.6(6)
C46 C45 H45 120.2
C45 C46 H46 119.7
C47 C46 C45 120.6(6)
C47 C46 H46 119.7
C46 C47 H47 120.0
C46 C47 C48 120.0(7)
C48 C47 H47 120.0
C43 C48 H48 119.7
C47 C48 C43 120.6(5)
C47 C48 H48 119.7
C50 C49 N7 117.5(3)
C50 C49 C54 119.4(4)
C54 C49 N7 123.1(4)
C49 C50 N8 118.2(3)
C49 C50 C51 120.7(4)
C51 C50 N8 121.1(4)
C50 C51 H51 119.4
C50 C51 C52 121.2(4)
C52 C51 H51 119.4
C51 C52 C55 119.5(6)
C51 C52 C55A 121.5(7)
C53 C52 C51 117.0(4)
C53 C52 C55 122.6(6)
C53 C52 C55A 120.5(8)
C55 C52 C55A 18.6(11)
C52 C53 H53 118.9
C54 C53 C52 122.3(4)
C54 C53 H53 118.9
C49 C54 H54 120.2
C53 C54 C49 119.5(4)
C53 C54 H54 120.2
C52 C55 C56 111.3(10)
C52 C55 C57 105.8(10)
C52 C55 C58 110.3(12)
C56 C55 C57 109.3(12)
C56 C55 C58 114.3(13)
C58 C55 C57 105.2(12)
C56A C55A C52 108.8(13)
C56A C55A C57A 107.8(17)
C57A C55A C52 112.2(14)
C58A C55A C52 106.2(14)
C58A C55A C56A 113(2)
C58A C55A C57A 108.9(17)
C55A C56A H56D 109.5
C55A C56A H56E 109.5
C55A C56A H56F 109.5
H56D C56A H56E 109.5
H56D C56A H56F 109.5
H56E C56A H56F 109.5
C55A C57A H57D 109.5
C55A C57A H57E 109.5
C55A C57A H57F 109.5
H57D C57A H57E 109.5
H57D C57A H57F 109.5
H57E C57A H57F 109.5
C55A C58A H58D 109.5
C55A C58A H58E 109.5
C55A C58A H58F 109.5
H58D C58A H58E 109.5
H58D C58A H58F 109.5
H58E C58A H58F 109.5
Cl1 C84 H84A 108.7
Cl1 C84 H84B 108.7
H84A C84 H84B 107.6
C85 C84 Cl1 114.2(6)
C85 C84 H84A 108.7
C85 C84 H84B 108.7
Cl2 C85 H85A 109.4
Cl2 C85 H85B 109.4
C84 C85 Cl2 111.0(7)
C84 C85 H85A 109.4
C84 C85 H85B 109.4
H85A C85 H85B 108.0
H84C C84A H84D 106.6
C85A C84A H84C 106.8
C85A C84A H84D 106.8
Cl2A C85A H85C 110.4
Cl2A C85A H85D 110.4
C84A C85A Cl2A 106.6(15)
C84A C85A H85C 110.4
C84A C85A H85D 110.4
H85C C85A H85D 108.6
O1 S1 C59 101.4(4)
O2 S1 O1 112.8(3)
O2 S1 C59 103.5(3)
O3 S1 O1 117.6(4)
O3 S1 O2 116.1(4)
O3 S1 C59 102.4(3)
F1 C59 S1 113.6(5)
F1 C59 F2 107.9(6)
F1 C59 F3 104.6(7)
F2 C59 S1 115.7(6)
F2 C59 F3 102.3(5)
F3 C59 S1 111.6(4)
C61 C60 C65 113.8(4)
C61 C60 B1 123.4(3)
C65 C60 B1 122.5(4)
C60 C61 H61 118.0
C62 C61 C60 123.9(4)
C62 C61 H61 118.0
C61 C62 H62 119.9
C63 C62 C61 120.1(4)
C63 C62 H62 119.9
C62 C63 H63 120.7
C64 C63 C62 118.5(4)
C64 C63 H63 120.7
C63 C64 H64 119.8
C63 C64 C65 120.5(4)
C65 C64 H64 119.8
C60 C65 H65 118.4
C64 C65 C60 123.2(4)
C64 C65 H65 118.4
C67 C66 C71 114.2(4)
C67 C66 B1 123.8(3)
C71 C66 B1 121.9(3)
C66 C67 H67 118.5
C68 C67 C66 123.1(4)
C68 C67 H67 118.5
C67 C68 H68 119.6
C69 C68 C67 120.8(4)
C69 C68 H68 119.6
C68 C69 H69 120.8
C70 C69 C68 118.3(4)
C70 C69 H69 120.8
C69 C70 H70 119.8
C69 C70 C71 120.3(4)
C71 C70 H70 119.8
C66 C71 H71 118.4
C70 C71 C66 123.3(4)
C70 C71 H71 118.4
C73 C72 C77 114.1(4)
C73 C72 B1 122.4(4)
C77 C72 B1 123.3(4)
C72 C73 H73 118.2
C74 C73 C72 123.6(4)
C74 C73 H73 118.2
C73 C74 H74 120.0
C73 C74 C75 120.1(4)
C75 C74 H74 120.0
C74 C75 H75 120.6
C76 C75 C74 118.9(4)
C76 C75 H75 120.6
C75 C76 H76 119.9
C75 C76 C77 120.3(4)
C77 C76 H76 119.9
C72 C77 H77 118.5
C76 C77 C72 123.0(4)
C76 C77 H77 118.5
C79 C78 C83 115.0(4)
C79 C78 B1 120.5(4)
C83 C78 B1 124.2(4)
C78 C79 H79 118.3
C78 C79 C80 123.4(4)
C80 C79 H79 118.3
C79 C80 H80 120.4
C81 C80 C79 119.1(4)
C81 C80 H80 120.4
C80 C81 H81 120.2
C82 C81 C80 119.6(4)
C82 C81 H81 120.2
C81 C82 H82 119.9
C81 C82 C83 120.1(4)
C83 C82 H82 119.9
C78 C83 C82 122.7(4)
C78 C83 H83 118.7
C82 C83 H83 118.7
C60 B1 C72 108.4(3)
C60 B1 C78 107.1(3)
C66 B1 C60 112.2(3)
C66 B1 C72 109.1(3)
C66 B1 C78 107.8(3)
C72 B1 C78 112.4(3)
H86A C86 H86B 109.5
H86A C86 H86C 109.5
H86B C86 H86C 109.5
C87 C86 H86A 109.5
C87 C86 H86B 109.5
C87 C86 H86C 109.5
C86 C87 H87A 103.3
C86 C87 H87B 103.3
H87A C87 H87B 105.2
C88 C87 C86 135.3(10)
C88 C87 H87A 103.3
C88 C87 H87B 103.3
C87 C88 H88A 102.0
C87 C88 H88B 102.0
C87 C88 C89 140.2(10)
H88A C88 H88B 104.8
C89 C88 H88A 102.0
C89 C88 H88B 102.0
C88 C89 H89A 103.9
C88 C89 H89B 103.9
H89A C89 H89B 105.4
C90 C89 C88 133.4(10)
C90 C89 H89A 103.9
C90 C89 H89B 103.9
C89 C90 H90A 109.5
C89 C90 H90B 109.5
C89 C90 H90C 109.5
H90A C90 H90B 109.5
H90A C90 H90C 109.5
H90B C90 H90C 109.5

loop_
_geom_bond_atom_site_label_1
_geom_bond_atom_site_label_2
_geom_bond_distance
Fe1 N1 2.089(4)
Fe1 N3 2.115(3)
Fe1 N5 2.181(3)
Fe1 N7 2.224(3)
Fe1 N8 2.131(4)
P1 C1 1.831(4)
P1 C17 1.820(4)
P1 C33 1.815(4)
N1 C1 1.329(5)
N1 C3 1.376(5)
N2 C1 1.351(5)
N2 C2 1.387(6)
N2 C4 1.464(6)
N3 C33 1.339(5)
N3 C35 1.381(5)
N4 C33 1.354(5)
N4 C34 1.382(5)
N4 C36 1.465(5)
N5 C17 1.341(5)
N5 C19 1.374(5)
N6 C17 1.352(5)
N6 C18 1.383(5)
N6 C20 1.462(5)
N7 H7A 0.9200
N7 H7B 0.9200
N7 C49 1.445(5)
N8 H8A 0.9200
N8 H8B 0.9200
N8 C50 1.458(5)
C2 C3 1.376(7)
C2 C5 1.472(6)
C3 C11 1.470(6)
C4 H4A 0.9800
C4 H4B 0.9800
C4 H4C 0.9800
C5 C6 1.386(6)
C5 C10 1.394(6)
C6 H6 0.9500
C6 C7 1.378(7)
C7 H7 0.9500
C7 C8 1.380(8)
C8 H8 0.9500
C8 C9 1.364(8)
C9 H9 0.9500
C9 C10 1.383(8)
C10 H10 0.9500
C11 C12 1.396(7)
C11 C16 1.382(6)
C12 H12 0.9500
C12 C13 1.376(7)
C13 H13 0.9500
C13 C14 1.385(8)
C14 H14 0.9500
C14 C15 1.377(9)
C15 H15 0.9500
C15 C16 1.381(8)
C16 H16 0.9500
C18 C19 1.370(6)
C18 C21 1.558(9)
C18 C21A 1.379(11)
C19 C27 1.473(6)
C20 H20A 0.9800
C20 H20B 0.9800
C20 H20C 0.9800
C21 C22 1.396(11)
C21 C26 1.373(10)
C21A C22A 1.381(14)
C21A C26A 1.354(12)
C22 H22 0.9500
C22 C23 1.393(9)
C22A H22A 0.9500
C22A C23A 1.408(14)
C23 H23 0.9500
C23 C24 1.339(10)
C23A H23A 0.9500
C23A C24A 1.367(14)
C24 H24 0.9500
C24 C25 1.356(12)
C24A H24A 0.9500
C24A C25A 1.329(14)
C25 H25 0.9500
C25 C26 1.421(11)
C25A H25A 0.9500
C25A C26A 1.397(12)
C26 H26 0.9500
C26A H26A 0.9500
C27 C28 1.364(7)
C27 C32 1.371(7)
C28 H28 0.9500
C28 C29 1.371(9)
C29 H29 0.9500
C29 C30 1.322(10)
C30 H30 0.9500
C30 C31 1.345(10)
C31 H31 0.9500
C31 C32 1.379(8)
C32 H32 0.9500
C34 C35 1.369(6)
C34 C37 1.493(8)
C34 C37A 1.489(11)
C35 C43 1.467(6)
C36 H36A 0.9800
C36 H36B 0.9800
C36 H36C 0.9800
C37 C38 1.401(9)
C37 C42 1.379(9)
C37A C38A 1.397(12)
C37A C42A 1.363(12)
C38 H38 0.9500
C38 C39 1.401(9)
C38A H38A 0.9500
C38A C39A 1.400(12)
C39 H39 0.9500
C39 C40 1.385(10)
C39A H39A 0.9500
C39A C40A 1.410(13)
C40 H40 0.9500
C40 C41 1.361(10)
C40A H40A 0.9500
C40A C41A 1.364(13)
C41 H41 0.9500
C41 C42 1.403(9)
C41A H41A 0.9500
C41A C42A 1.408(13)
C42 H42 0.9500
C42A H42A 0.9500
C43 C44 1.389(6)
C43 C48 1.382(6)
C44 H44 0.9500
C44 C45 1.375(9)
C45 H45 0.9500
C45 C46 1.377(11)
C46 H46 0.9500
C46 C47 1.362(10)
C47 H47 0.9500
C47 C48 1.367(7)
C48 H48 0.9500
C49 C50 1.378(5)
C49 C54 1.389(6)
C50 C51 1.379(5)
C51 H51 0.9500
C51 C52 1.400(6)
C52 C53 1.389(7)
C52 C55 1.503(18)
C52 C55A 1.61(2)
C53 H53 0.9500
C53 C54 1.381(6)
C54 H54 0.9500
C55 C56 1.52(2)
C55 C57 1.557(14)
C55 C58 1.530(16)
C55A C56A 1.53(2)
C55A C57A 1.546(17)
C55A C58A 1.520(18)
C56 H56A 0.9800
C56 H56B 0.9800
C56 H56C 0.9800
C56A H56D 0.9800
C56A H56E 0.9800
C56A H56F 0.9800
C57 H57A 0.9800
C57 H57B 0.9800
C57 H57C 0.9800
C57A H57D 0.9800
C57A H57E 0.9800
C57A H57F 0.9800
C58 H58A 0.9800
C58 H58B 0.9800
C58 H58C 0.9800
C58A H58D 0.9800
C58A H58E 0.9800
C58A H58F 0.9800
Cl1 C84 1.722(8)
Cl2 C85 1.774(11)
C84 H84A 0.9900
C84 H84B 0.9900
C84 C85 1.474(13)
C85 H85A 0.9900
C85 H85B 0.9900
Cl2A C85A 1.780(19)
C84A H84C 0.9900
C84A H84D 0.9900
C84A C85A 1.45(2)
C85A H85C 0.9900
C85A H85D 0.9900
S1 O1 1.429(5)
S1 O2 1.414(4)
S1 O3 1.390(5)
S1 C59 1.779(7)
F1 C59 1.296(7)
F2 C59 1.307(7)
F3 C59 1.345(8)
C60 C61 1.396(6)
C60 C65 1.402(5)
C60 B1 1.644(6)
C61 H61 0.9500
C61 C62 1.381(6)
C62 H62 0.9500
C62 C63 1.379(6)
C63 H63 0.9500
C63 C64 1.371(6)
C64 H64 0.9500
C64 C65 1.390(6)
C65 H65 0.9500
C66 C67 1.400(6)
C66 C71 1.402(5)
C66 B1 1.639(6)
C67 H67 0.9500
C67 C68 1.384(7)
C68 H68 0.9500
C68 C69 1.380(7)
C69 H69 0.9500
C69 C70 1.374(6)
C70 H70 0.9500
C70 C71 1.392(5)
C71 H71 0.9500
C72 C73 1.406(6)
C72 C77 1.411(6)
C72 B1 1.644(7)
C73 H73 0.9500
C73 C74 1.385(6)
C74 H74 0.9500
C74 C75 1.388(6)
C75 H75 0.9500
C75 C76 1.378(7)
C76 H76 0.9500
C76 C77 1.396(6)
C77 H77 0.9500
C78 C79 1.394(6)
C78 C83 1.396(5)
C78 B1 1.651(6)
C79 H79 0.9500
C79 C80 1.400(6)
C80 H80 0.9500
C80 C81 1.384(6)
C81 H81 0.9500
C81 C82 1.370(6)
C82 H82 0.9500
C82 C83 1.400(5)
C83 H83 0.9500
C86 H86A 0.9800
C86 H86B 0.9800
C86 H86C 0.9800
C86 C87 1.513(13)
C87 H87A 0.9900
C87 H87B 0.9900
C87 C88 1.126(11)
C88 H88A 0.9900
C88 H88B 0.9900
C88 C89 1.365(12)
C89 H89A 0.9900
C89 H89B 0.9900
C89 C90 1.249(16)
C90 H90A 0.9800
C90 H90B 0.9800
C90 H90C 0.9800

loop_
_geom_hbond_atom_site_label_D
_geom_hbond_atom_site_label_H
_geom_hbond_atom_site_label_A
_geom_hbond_distance_DH
_geom_hbond_distance_HA
_geom_hbond_distance_DA
_geom_hbond_angle_DHA
N8 H8B O2 0.92 2.12 2.879(5) 139.0

loop_
_geom_torsion_atom_site_label_1
_geom_torsion_atom_site_label_2
_geom_torsion_atom_site_label_3
_geom_torsion_atom_site_label_4
_geom_torsion
Fe1 N1 C1 P1 12.4(5)
Fe1 N1 C1 N2 -167.6(2)
Fe1 N1 C3 C2 164.5(3)
Fe1 N1 C3 C11 -19.8(6)
Fe1 N3 C33 P1 -8.6(5)
Fe1 N3 C33 N4 168.8(2)
Fe1 N3 C35 C34 -166.6(3)
Fe1 N3 C35 C43 13.0(5)
Fe1 N5 C17 P1 -13.8(4)
Fe1 N5 C17 N6 170.5(2)
Fe1 N5 C19 C18 -167.5(3)
Fe1 N5 C19 C27 16.8(6)
Fe1 N7 C49 C50 19.4(4)
Fe1 N7 C49 C54 -158.3(3)
Fe1 N8 C50 C49 -19.9(4)
Fe1 N8 C50 C51 157.8(3)
N1 Fe1 N3 C33 -35.7(3)
N1 Fe1 N3 C35 129.3(3)
N1 Fe1 N5 C17 58.0(3)
N1 Fe1 N5 C19 -133.7(4)
N1 Fe1 N7 C49 123.2(3)
N1 Fe1 N8 C50 -58.1(4)
N1 C3 C11 C12 -51.1(6)
N1 C3 C11 C16 129.4(5)
N2 C2 C3 N1 0.5(4)
N2 C2 C3 C11 -174.7(4)
N2 C2 C5 C6 -60.6(7)
N2 C2 C5 C10 120.3(6)
N3 Fe1 N1 C1 33.5(3)
N3 Fe1 N1 C3 -130.3(3)
N3 Fe1 N5 C17 -37.1(3)
N3 Fe1 N5 C19 131.1(4)
N3 Fe1 N7 C49 -140.9(3)
N3 Fe1 N8 C50 113.6(3)
N3 C35 C43 C44 -123.2(4)
N3 C35 C43 C48 52.9(5)
N4 C34 C35 N3 0.4(4)
N4 C34 C35 C43 -179.1(4)
N4 C34 C37 C38 -123.5(6)
N4 C34 C37 C42 64.2(9)
N4 C34 C37A C38A -65.8(11)
N4 C34 C37A C42A 106.1(11)
N5 Fe1 N1 C1 -57.1(3)
N5 Fe1 N1 C3 139.1(4)
N5 Fe1 N3 C33 48.9(3)
N5 Fe1 N3 C35 -146.1(4)
N5 Fe1 N7 C49 38.7(11)
N5 Fe1 N8 C50 -150.4(3)
N5 C19 C27 C28 -128.7(5)
N5 C19 C27 C32 47.7(6)
N6 C18 C19 N5 -1.2(4)
N6 C18 C19 C27 174.0(4)
N6 C18 C21 C22 124.4(6)
N6 C18 C21 C26 -56.9(9)
N6 C18 C21A C22A 79.1(10)
N6 C18 C21A C26A -102.9(11)
N7 Fe1 N1 C1 130.9(3)
N7 Fe1 N1 C3 -32.9(4)
N7 Fe1 N3 C33 -131.1(3)
N7 Fe1 N3 C35 33.8(4)
N7 Fe1 N5 C17 143.2(9)
N7 Fe1 N5 C19 -48.6(11)
N7 Fe1 N8 C50 22.4(3)
N7 C49 C50 N8 -0.5(5)
N7 C49 C50 C51 -178.1(3)
N7 C49 C54 C53 177.3(4)
N8 Fe1 N1 C1 -153.7(3)
N8 Fe1 N1 C3 42.5(5)
N8 Fe1 N3 C33 149.0(3)
N8 Fe1 N3 C35 -46.0(4)
N8 Fe1 N5 C17 -156.8(3)
N8 Fe1 N5 C19 11.4(4)
N8 Fe1 N7 C49 -22.5(3)
N8 C50 C51 C52 -176.9(4)
C1 P1 C17 N5 -39.6(4)
C1 P1 C17 N6 135.7(3)
C1 P1 C33 N3 53.5(4)
C1 P1 C33 N4 -123.6(3)
C1 N1 C3 C2 -0.5(4)
C1 N1 C3 C11 175.1(4)
C1 N2 C2 C3 -0.3(4)
C1 N2 C2 C5 -177.0(4)
C2 N2 C1 P1 -179.9(3)
C2 N2 C1 N1 0.0(4)
C2 C3 C11 C12 123.6(5)
C2 C3 C11 C16 -55.9(7)
C2 C5 C6 C7 178.7(6)
C2 C5 C10 C9 -176.5(7)
C3 N1 C1 P1 -179.8(3)
C3 N1 C1 N2 0.3(4)
C3 C2 C5 C6 123.6(6)
C3 C2 C5 C10 -55.5(8)
C3 C11 C12 C13 -179.2(5)
C3 C11 C16 C15 179.4(5)
C4 N2 C1 P1 4.5(5)
C4 N2 C1 N1 -175.6(4)
C4 N2 C2 C3 175.2(4)
C4 N2 C2 C5 -1.5(6)
C5 C2 C3 N1 176.9(4)
C5 C2 C3 C11 1.7(7)
C5 C6 C7 C8 0.3(12)
C6 C5 C10 C9 4.4(10)
C6 C7 C8 C9 -0.6(14)
C7 C8 C9 C10 2.9(15)
C8 C9 C10 C5 -4.8(13)
C10 C5 C6 C7 -2.2(10)
C11 C12 C13 C14 -0.5(9)
C12 C11 C16 C15 -0.1(8)
C12 C13 C14 C15 0.3(10)
C13 C14 C15 C16 -0.1(10)
C14 C15 C16 C11 -0.1(10)
C16 C11 C12 C13 0.3(8)
C17 P1 C1 N1 42.2(4)
C17 P1 C1 N2 -137.9(3)
C17 P1 C33 N3 -45.1(4)
C17 P1 C33 N4 137.8(3)
C17 N5 C19 C18 1.5(4)
C17 N5 C19 C27 -174.2(3)
C17 N6 C18 C19 0.5(4)
C17 N6 C18 C21 -175.8(5)
C17 N6 C18 C21A 168.6(7)
C18 N6 C17 P1 -175.5(3)
C18 N6 C17 N5 0.5(4)
C18 C19 C27 C28 56.6(7)
C18 C19 C27 C32 -127.0(6)
C18 C21 C22 C23 178.0(6)
C18 C21 C26 C25 -179.3(7)
C18 C21A C22A C23A 176.1(10)
C18 C21A C26A C25A -174.8(10)
C19 N5 C17 P1 174.6(3)
C19 N5 C17 N6 -1.2(4)
C19 C18 C21 C22 -50.9(9)
C19 C18 C21 C26 127.8(7)
C19 C18 C21A C22A -116.5(9)
C19 C18 C21A C26A 61.4(15)
C19 C27 C28 C29 177.2(6)
C19 C27 C32 C31 -177.1(6)
C20 N6 C17 P1 5.3(6)
C20 N6 C17 N5 -178.7(4)
C20 N6 C18 C19 179.6(4)
C20 N6 C18 C21 3.4(7)
C20 N6 C18 C21A -12.3(8)
C21 C18 C19 N5 174.7(5)
C21 C18 C19 C27 -10.1(8)
C21 C18 C21A C22A -32(2)
C21 C18 C21A C26A 146(4)
C21 C22 C23 C24 0.5(10)
C21A C18 C19 N5 -167.1(8)
C21A C18 C19 C27 8.1(10)
C21A C18 C21 C22 -159(3)
C21A C18 C21 C26 20(2)
C21A C22A C23A C24A -3.7(14)
C22 C21 C26 C25 -0.5(12)
C22 C23 C24 C25 1.1(12)
C22A C21A C26A C25A 3.1(15)
C22A C23A C24A C25A 8.3(19)
C23 C24 C25 C26 -2.3(13)
C23A C24A C25A C26A -7.4(19)
C24 C25 C26 C21 2.0(14)
C24A C25A C26A C21A 1.5(17)
C26 C21 C22 C23 -0.8(9)
C26A C21A C22A C23A -2.0(13)
C27 C28 C29 C30 0.3(13)
C28 C27 C32 C31 -0.5(9)
C28 C29 C30 C31 -1.4(13)
C29 C30 C31 C32 1.6(11)
C30 C31 C32 C27 -0.7(11)
C32 C27 C28 C29 0.7(10)
C33 P1 C1 N1 -56.8(4)
C33 P1 C1 N2 123.1(3)
C33 P1 C17 N5 58.8(4)
C33 P1 C17 N6 -125.9(3)
C33 N3 C35 C34 -0.3(4)
C33 N3 C35 C43 179.3(3)
C33 N4 C34 C35 -0.4(4)
C33 N4 C34 C37 174.6(4)
C33 N4 C34 C37A 174.6(6)
C34 N4 C33 P1 177.7(3)
C34 N4 C33 N3 0.2(4)
C34 C35 C43 C44 56.3(6)
C34 C35 C43 C48 -127.6(5)
C34 C37 C38 C39 -176.0(7)
C34 C37 C42 C41 175.8(7)
C34 C37A C38A C39A 174.2(10)
C34 C37A C42A C41A -174.7(10)
C35 N3 C33 P1 -177.3(3)
C35 N3 C33 N4 0.1(4)
C35 C34 C37 C38 49.7(9)
C35 C34 C37 C42 -122.5(8)
C35 C34 C37A C38A 108.4(9)
C35 C34 C37A C42A -79.7(12)
C35 C43 C44 C45 175.1(4)
C35 C43 C48 C47 -176.1(5)
C36 N4 C33 P1 -1.0(6)
C36 N4 C33 N3 -178.4(4)
C36 N4 C34 C35 178.2(4)
C36 N4 C34 C37 -6.8(6)
C36 N4 C34 C37A -6.8(8)
C37 C34 C35 N3 -173.4(5)
C37 C34 C35 C43 7.0(8)
C37 C34 C37A C38A -66(3)
C37 C34 C37A C42A 106(4)
C37 C38 C39 C40 -0.4(10)
C37A C34 C35 N3 -175.0(6)
C37A C34 C35 C43 5.5(8)
C37A C34 C37 C38 57(3)
C37A C34 C37 C42 -116(4)
C37A C38A C39A C40A 2.0(13)
C38 C37 C42 C41 3.6(11)
C38 C39 C40 C41 3.6(13)
C38A C37A C42A C41A -3.2(17)
C38A C39A C40A C41A -5(2)
C39 C40 C41 C42 -3.2(13)
C39A C40A C41A C42A 4(2)
C40 C41 C42 C37 -0.5(12)
C40A C41A C42A C37A -0.2(19)
C42 C37 C38 C39 -3.2(10)
C42A C37A C38A C39A 2.2(13)
C43 C44 C45 C46 1.0(8)
C44 C43 C48 C47 0.1(7)
C44 C45 C46 C47 0.0(9)
C45 C46 C47 C48 -0.9(10)
C46 C47 C48 C43 0.9(9)
C48 C43 C44 C45 -1.0(7)
C49 C50 C51 C52 0.7(6)
C50 C49 C54 C53 -0.5(6)
C50 C51 C52 C53 -0.3(7)
C50 C51 C52 C55 -170.0(7)
C50 C51 C52 C55A 168.5(9)
C51 C52 C53 C54 -0.5(7)
C51 C52 C55 C56 60.3(11)
C51 C52 C55 C57 -58.3(13)
C51 C52 C55 C58 -171.6(10)
C51 C52 C55A C56A -111.7(18)
C51 C52 C55A C57A 7(2)
C51 C52 C55A C58A 126.2(15)
C52 C53 C54 C49 0.9(7)
C53 C52 C55 C56 -108.8(10)
C53 C52 C55 C57 132.6(9)
C53 C52 C55 C58 19.3(15)
C53 C52 C55A C56A 56.7(18)
C53 C52 C55A C57A 175.8(14)
C53 C52 C55A C58A -65.3(17)
C54 C49 C50 N8 177.4(4)
C54 C49 C50 C51 -0.3(6)
C55 C52 C53 C54 168.9(8)
C55 C52 C55A C56A 159(4)
C55 C52 C55A C57A -82(4)
C55 C52 C55A C58A 37(3)
C55A C52 C53 C54 -169.4(9)
C55A C52 C55 C56 162(4)
C55A C52 C55 C57 43(3)
C55A C52 C55 C58 -70(3)
Cl1 C84 C85 Cl2 62.4(10)
O1 S1 C59 F1 61.9(7)
O1 S1 C59 F2 -63.7(6)
O1 S1 C59 F3 179.9(5)
O2 S1 C59 F1 -55.1(7)
O2 S1 C59 F2 179.2(5)
O2 S1 C59 F3 62.8(5)
O3 S1 C59 F1 -176.2(7)
O3 S1 C59 F2 58.2(6)
O3 S1 C59 F3 -58.2(6)
C60 C61 C62 C63 -0.8(7)
C61 C60 C65 C64 -2.0(6)
C61 C60 B1 C66 -30.1(5)
C61 C60 B1 C72 -150.6(4)
C61 C60 B1 C78 88.0(5)
C61 C62 C63 C64 -0.7(7)
C62 C63 C64 C65 0.7(6)
C63 C64 C65 C60 0.7(7)
C65 C60 C61 C62 2.1(6)
C65 C60 B1 C66 156.5(4)
C65 C60 B1 C72 36.0(5)
C65 C60 B1 C78 -85.4(4)
C66 C67 C68 C69 0.0(10)
C67 C66 C71 C70 0.9(7)
C67 C66 B1 C60 -36.2(6)
C67 C66 B1 C72 83.9(5)
C67 C66 B1 C78 -153.8(5)
C67 C68 C69 C70 0.6(9)
C68 C69 C70 C71 -0.4(8)
C69 C70 C71 C66 -0.4(7)
C71 C66 C67 C68 -0.7(8)
C71 C66 B1 C60 147.3(4)
C71 C66 B1 C72 -92.6(4)
C71 C66 B1 C78 29.6(5)
C72 C73 C74 C75 1.5(6)
C73 C72 C77 C76 1.2(5)
C73 C72 B1 C60 -76.1(4)
C73 C72 B1 C66 161.5(3)
C73 C72 B1 C78 42.1(5)
C73 C74 C75 C76 0.2(6)
C74 C75 C76 C77 -1.0(6)
C75 C76 C77 C72 0.3(6)
C77 C72 C73 C74 -2.1(6)
C77 C72 B1 C60 98.7(4)
C77 C72 B1 C66 -23.7(5)
C77 C72 B1 C78 -143.1(3)
C78 C79 C80 C81 -1.7(6)
C79 C78 C83 C82 0.8(5)
C79 C78 B1 C60 -42.3(5)
C79 C78 B1 C66 78.6(4)
C79 C78 B1 C72 -161.2(3)
C79 C80 C81 C82 0.6(6)
C80 C81 C82 C83 1.1(6)
C81 C82 C83 C78 -1.8(6)
C83 C78 C79 C80 1.0(6)
C83 C78 B1 C60 143.1(4)
C83 C78 B1 C66 -96.1(4)
C83 C78 B1 C72 24.1(5)
B1 C60 C61 C62 -171.9(4)
B1 C60 C65 C64 172.0(4)
B1 C66 C67 C68 -177.5(6)
B1 C66 C71 C70 177.8(4)
B1 C72 C73 C74 173.1(4)
B1 C72 C77 C76 -174.0(4)
B1 C78 C79 C80 -174.1(4)
B1 C78 C83 C82 175.7(4)
C86 C87 C88 C89 177.0(15)
C87 C88 C89 C90 -151(3)
